data_4350147
loop_
_publ_author_name
'Ishii, Norio'
'Ishida, Takayuki'
'Nogami, Takashi'

_publ_section_title
;
 Polymorphic alternating HNN-cobalt(II) chains both behaving as
 single-chain magnets (HNN = 4,4,5,5-tetramethylimidazolin-1-oxyl
 3-oxide).
;
_journal_issue 10
_journal_name_full 'Inorganic chemistry'
_journal_page_first 3837
_journal_page_last 3839
_journal_paper_doi 10.1021/ic052119k
_journal_volume 45
_journal_year 2006
_chemical_formula_moiety 'C17 H15 Co F12 N2 O6 '
_chemical_formula_sum 'C17 H15 Co F12 N2 O6'
_chemical_formula_weight 630.23
_space_group_IT_number 14
_space_group_name_Hall '-P 2ybc'
_space_group_name_H-M_alt 'P 1 21/c 1'
_symmetry_cell_setting monoclinic
_symmetry_Int_Tables_number 14
_symmetry_space_group_name_Hall '-P 2ybc'
_symmetry_space_group_name_H-M 'P 1 21/c 1'
_cell_angle_alpha 90
_cell_angle_beta 102.20(4)
_cell_angle_gamma 90
_cell_formula_units_Z 4
_cell_length_a 10.587(5)
_cell_length_b 11.919(4)
_cell_length_c 19.215(9)
_cell_measurement_reflns_used 42020
_cell_measurement_temperature 90.
_cell_measurement_theta_max 27.5
_cell_measurement_theta_min 2.0
_cell_volume 2369.9(18)
_computing_cell_refinement PROCESS-AUTO
_computing_data_collection PROCESS-AUTO
_computing_data_reduction CrystalStructure
_computing_publication_material 'CrystalStructure Ver. 3.5.1'
_computing_structure_refinement CRYSTALS
_computing_structure_solution SIR92
_diffrn_detector_area_resol_mean 10.00
_diffrn_measured_fraction_theta_full 0.9988
_diffrn_measured_fraction_theta_max 0.9988
_diffrn_measurement_device_type 'Rigaku RAXIS-RAPID'
_diffrn_measurement_method \w
_diffrn_radiation_type 'Mo K\a'
_diffrn_radiation_wavelength 0.7107
_diffrn_reflns_av_R_equivalents 0.044
_diffrn_reflns_limit_h_max 13
_diffrn_reflns_limit_h_min -13
_diffrn_reflns_limit_k_max 13
_diffrn_reflns_limit_k_min -15
_diffrn_reflns_limit_l_max 24
_diffrn_reflns_limit_l_min -24
_diffrn_reflns_number 54440
_diffrn_reflns_theta_full 27.48
_diffrn_reflns_theta_max 27.48
_exptl_absorpt_coefficient_mu 0.855
_exptl_absorpt_correction_T_max 0.880
_exptl_absorpt_correction_T_min 0.799
_exptl_absorpt_correction_type numerical
_exptl_absorpt_process_details
;
    Higashi, T. (1999). Program for Absorption Correction.
    Rigaku Corporation, Tokyo, Japan.
;
_exptl_crystal_colour darkred
_exptl_crystal_density_diffrn 1.766
_exptl_crystal_density_method 'not measured'
_exptl_crystal_description block
_exptl_crystal_F_000 1256.00
_exptl_crystal_size_max 0.35
_exptl_crystal_size_mid 0.35
_exptl_crystal_size_min 0.15
_refine_diff_density_max 1.20
_refine_diff_density_min -0.79
_refine_ls_extinction_coef 121(16)
_refine_ls_extinction_method 'Larson (1970) Crystallographic Computing eq. 22'
_refine_ls_goodness_of_fit_ref 1.894
_refine_ls_hydrogen_treatment refall
_refine_ls_number_parameters 359
_refine_ls_number_reflns 5433
_refine_ls_R_factor_gt 0.059
_refine_ls_shift/su_max 0.0000
_refine_ls_structure_factor_coef F
_refine_ls_weighting_details 'w = 1/[0.0001Fo^2^ + 3.0000\s(Fo^2^)]'
_refine_ls_weighting_scheme calc
_refine_ls_wR_factor_ref 0.072
_reflns_number_gt 4118
_reflns_number_total 5697
_reflns_threshold_expression F^2^>2.0\s(F^2^)
_cod_data_source_file ic052119ksi20051212_073355.cif
_cod_data_source_block '_alpha-[Co(hfac)2-HNN]n'
_cod_original_cell_volume 2370(1)
_cod_original_formula_sum 'C17 H15 Co F12 N2 O6 '
_cod_database_code 4350147

loop_
_symmetry_equiv_pos_as_xyz
x,y,z
-x,-y,-z
-x,y+1/2,-z+1/2
x,-y+1/2,z+1/2

loop_
_atom_site_label
_atom_site_type_symbol
_atom_site_fract_x
_atom_site_fract_y
_atom_site_fract_z
_atom_site_U_iso_or_equiv
_atom_site_adp_type
_atom_site_occupancy
_atom_site_symmetry_multiplicity
_atom_site_calc_flag
Co(1) Co 0.05077(6) 0.23388(5) 0.34040(3) 0.0220(2) Uani 1.00 1 d
F(1) F 0.3837(3) 0.0618(2) 0.5011(1) 0.0389(9) Uani 1.00 1 d
F(2) F 0.4313(3) 0.2187(3) 0.5569(2) 0.053(1) Uani 1.00 1 d
F(3) F 0.5286(3) 0.1710(3) 0.4730(2) 0.059(1) Uani 1.00 1 d
F(4) F 0.3965(3) 0.5665(2) 0.4084(1) 0.0370(8) Uani 1.00 1 d
F(5) F 0.3593(3) 0.5126(2) 0.2983(2) 0.0424(9) Uani 1.00 1 d
F(6) F 0.2111(3) 0.5967(2) 0.3396(1) 0.0318(8) Uani 1.00 1 d
F(7) F -0.2077(3) 0.3742(3) 0.5003(2) 0.062(1) Uani 1.00 1 d
F(8) F -0.1738(3) 0.2264(3) 0.5653(2) 0.060(1) Uani 1.00 1 d
F(9) F -0.0196(3) 0.3413(3) 0.5639(2) 0.058(1) Uani 1.00 1 d
F(10) F -0.1194(5) -0.1197(3) 0.3347(2) 0.087(2) Uani 1.00 1 d
F(11) F -0.2982(3) -0.0495(3) 0.3520(2) 0.069(1) Uani 1.00 1 d
F(12) F -0.1570(3) -0.1170(2) 0.4395(1) 0.0368(9) Uani 1.00 1 d
O(1) O -0.1127(3) 0.2923(2) 0.2694(2) 0.0259(9) Uani 1.00 1 d
O(2) O -0.1227(3) 0.6795(2) 0.2467(2) 0.0246(9) Uani 1.00 1 d
O(3) O 0.2138(3) 0.1718(3) 0.4096(2) 0.0277(9) Uani 1.00 1 d
O(4) O 0.1471(3) 0.3817(2) 0.3363(2) 0.0229(8) Uani 1.00 1 d
O(5) O -0.0228(3) 0.2898(2) 0.4255(2) 0.0265(9) Uani 1.00 1 d
O(6) O -0.0428(3) 0.0853(2) 0.3444(2) 0.0241(9) Uani 1.00 1 d
N(1) N -0.1527(3) 0.3949(3) 0.2667(2) 0.022(1) Uani 1.00 1 d
N(2) N -0.1581(3) 0.5775(3) 0.2552(2) 0.020(1) Uani 1.00 1 d
C(1) C -0.0846(4) 0.4862(3) 0.2581(2) 0.022(1) Uani 1.00 1 d
C(2) C -0.2945(4) 0.4213(4) 0.2587(2) 0.022(1) Uani 1.00 1 d
C(3) C -0.2869(4) 0.5504(4) 0.2738(3) 0.023(1) Uani 1.00 1 d
C(4) C -0.3505(4) 0.3514(4) 0.3110(3) 0.034(1) Uani 1.00 1 d
C(5) C -0.3580(5) 0.3920(4) 0.1820(3) 0.036(1) Uani 1.00 1 d
C(6) C -0.2692(5) 0.5803(4) 0.3521(3) 0.036(2) Uani 1.00 1 d
C(7) C -0.3934(4) 0.6215(4) 0.2282(3) 0.036(2) Uani 1.00 1 d
C(8) C 0.4133(5) 0.1686(4) 0.4925(3) 0.032(1) Uani 1.00 1 d
C(9) C 0.3092(4) 0.2287(4) 0.4380(2) 0.023(1) Uani 1.00 1 d
C(10) C 0.3381(5) 0.3423(4) 0.4249(3) 0.028(1) Uani 1.00 1 d
C(11) C 0.2570(4) 0.4072(4) 0.3747(2) 0.022(1) Uani 1.00 1 d
C(12) C 0.3048(4) 0.5220(4) 0.3560(3) 0.023(1) Uani 1.00 1 d
C(13) C -0.1228(5) 0.2934(4) 0.5235(3) 0.036(2) Uani 1.00 1 d
C(14) C -0.0858(4) 0.2314(4) 0.4602(2) 0.026(1) Uani 1.00 1 d
C(15) C -0.1307(5) 0.1207(4) 0.4473(3) 0.030(1) Uani 1.00 1 d
C(16) C -0.1049(4) 0.0578(4) 0.3905(3) 0.025(1) Uani 1.00 1 d
C(17) C -0.1674(5) -0.0600(4) 0.3789(3) 0.039(2) Uani 1.00 1 d
H(1) H 0.0037(4) 0.4861(3) 0.2547(2) 0.027(2) Uiso 1.00 1 c
H(2) H -0.4397(4) 0.3682(4) 0.3060(3) 0.042(2) Uiso 1.00 1 c
H(3) H -0.3404(4) 0.2740(4) 0.3018(3) 0.042(2) Uiso 1.00 1 c
H(4) H -0.3061(4) 0.3685(4) 0.3582(3) 0.042(2) Uiso 1.00 1 c
H(5) H -0.4480(5) 0.4073(4) 0.1740(3) 0.042(2) Uiso 1.00 1 c
H(6) H -0.3205(5) 0.4351(4) 0.1500(3) 0.042(2) Uiso 1.00 1 c
H(7) H -0.3452(5) 0.3144(4) 0.1743(3) 0.042(2) Uiso 1.00 1 c
H(8) H -0.2015(5) 0.5365(4) 0.3795(3) 0.045(2) Uiso 1.00 1 c
H(9) H -0.2485(5) 0.6576(4) 0.3585(3) 0.045(2) Uiso 1.00 1 c
H(10) H -0.3474(5) 0.5654(4) 0.3672(3) 0.045(2) Uiso 1.00 1 c
H(11) H -0.3743(4) 0.6988(4) 0.2367(3) 0.045(2) Uiso 1.00 1 c
H(12) H -0.3986(4) 0.6052(4) 0.1792(3) 0.045(2) Uiso 1.00 1 c
H(13) H -0.4737(4) 0.6045(4) 0.2404(3) 0.045(2) Uiso 1.00 1 c
H(14) H 0.4149(5) 0.3750(4) 0.4517(3) 0.033(2) Uiso 1.00 1 c
H(15) H -0.1803(5) 0.0879(4) 0.4779(3) 0.038(2) Uiso 1.00 1 c

loop_
_atom_site_aniso_label
_atom_site_aniso_U_11
_atom_site_aniso_U_22
_atom_site_aniso_U_33
_atom_site_aniso_U_12
_atom_site_aniso_U_13
_atom_site_aniso_U_23
Co(1) 0.0202(3) 0.0171(3) 0.0294(4) -0.0001(3) 0.0071(3) 0.0003(3)
F(1) 0.036(2) 0.030(2) 0.048(2) 0.007(1) 0.002(1) 0.012(1)
F(2) 0.066(2) 0.044(2) 0.037(2) -0.001(2) -0.018(2) 0.003(2)
F(3) 0.024(2) 0.058(2) 0.094(3) 0.011(2) 0.012(2) 0.037(2)
F(4) 0.035(2) 0.029(2) 0.042(2) -0.011(1) -0.004(1) -0.000(1)
F(5) 0.051(2) 0.037(2) 0.048(2) -0.007(1) 0.031(2) -0.002(1)
F(6) 0.031(2) 0.018(1) 0.047(2) -0.002(1) 0.009(1) 0.003(1)
F(7) 0.070(2) 0.073(2) 0.047(2) 0.034(2) 0.021(2) -0.006(2)
F(8) 0.089(3) 0.054(2) 0.049(2) -0.027(2) 0.045(2) -0.015(2)
F(9) 0.053(2) 0.071(2) 0.049(2) -0.015(2) 0.013(2) -0.033(2)
F(10) 0.175(4) 0.038(2) 0.074(3) -0.051(2) 0.086(3) -0.030(2)
F(11) 0.056(2) 0.076(2) 0.058(2) -0.042(2) -0.025(2) 0.028(2)
F(12) 0.044(2) 0.030(2) 0.037(2) -0.007(1) 0.012(1) 0.006(1)
O(1) 0.022(2) 0.014(2) 0.040(2) 0.002(1) 0.004(1) -0.001(1)
O(2) 0.029(2) 0.014(2) 0.033(2) -0.004(1) 0.011(2) -0.002(1)
O(3) 0.026(2) 0.024(2) 0.032(2) -0.002(1) 0.002(2) 0.000(1)
O(4) 0.019(2) 0.019(2) 0.030(2) -0.000(1) 0.003(1) -0.001(1)
O(5) 0.028(2) 0.023(2) 0.031(2) -0.002(1) 0.011(2) -0.000(1)
O(6) 0.022(2) 0.021(2) 0.029(2) 0.001(1) 0.007(1) 0.001(1)
N(1) 0.019(2) 0.018(2) 0.028(2) 0.002(2) 0.006(2) -0.000(2)
N(2) 0.017(2) 0.017(2) 0.025(2) -0.002(2) 0.005(2) 0.001(2)
C(1) 0.011(2) 0.019(2) 0.038(3) 0.000(2) 0.007(2) 0.002(2)
C(2) 0.011(2) 0.020(2) 0.034(3) 0.000(2) 0.005(2) -0.002(2)
C(3) 0.016(2) 0.018(2) 0.036(3) -0.001(2) 0.009(2) -0.000(2)
C(4) 0.020(3) 0.029(3) 0.056(4) 0.000(2) 0.012(2) 0.004(3)
C(5) 0.023(3) 0.035(3) 0.047(3) 0.004(2) 0.001(2) -0.008(3)
C(6) 0.046(4) 0.027(3) 0.038(3) -0.008(2) 0.016(3) -0.003(2)
C(7) 0.027(3) 0.025(3) 0.061(4) 0.008(2) 0.016(3) 0.009(3)
C(8) 0.023(3) 0.027(3) 0.045(3) 0.003(2) 0.003(2) 0.009(2)
C(9) 0.023(2) 0.025(2) 0.023(2) 0.002(2) 0.009(2) 0.003(2)
C(10) 0.024(3) 0.027(3) 0.030(3) -0.005(2) 0.002(2) -0.002(2)
C(11) 0.024(3) 0.021(2) 0.024(3) 0.001(2) 0.011(2) -0.003(2)
C(12) 0.018(2) 0.024(2) 0.029(3) -0.002(2) 0.008(2) -0.003(2)
C(13) 0.046(3) 0.033(3) 0.032(3) -0.002(3) 0.012(3) -0.005(2)
C(14) 0.018(2) 0.034(3) 0.026(3) 0.004(2) 0.003(2) -0.001(2)
C(15) 0.033(3) 0.035(3) 0.027(3) -0.013(2) 0.015(2) -0.007(2)
C(16) 0.017(2) 0.026(2) 0.030(3) -0.002(2) -0.001(2) 0.007(2)
C(17) 0.047(4) 0.038(3) 0.029(3) -0.020(3) 0.004(3) -0.002(3)

loop_
_atom_type_symbol
_atom_type_description
_atom_type_scat_dispersion_real
_atom_type_scat_dispersion_imag
_atom_type_scat_source
C C 0.003 0.002
;
International Tables for Crystallography
(1992, Vol. C, Tables 4.2.6.8 and 6.1.1.4)
;
H H 0.000 0.000
;
International Tables for Crystallography
(1992, Vol. C, Table 6.1.1.4)
;
N N 0.006 0.003
;
International Tables for Crystallography
(1992, Vol. C, Tables 4.2.6.8 and 6.1.1.4)
;
O O 0.011 0.006
;
International Tables for Crystallography
(1992, Vol. C, Tables 4.2.6.8 and 6.1.1.4)
;
F F 0.017 0.010
;
International Tables for Crystallography
(1992, Vol. C, Tables 4.2.6.8 and 6.1.1.4)
;
Co Co 0.349 0.972
;
International Tables for Crystallography
(1992, Vol. C, Tables 4.2.6.8 and 6.1.1.4)
;

loop_
_geom_angle_atom_site_label_1
_geom_angle_atom_site_label_2
_geom_angle_atom_site_label_3
_geom_angle
_geom_angle_publ_flag
O(1) Co(1) O(3) 178.5(1) yes
O(1) Co(1) O(4) 92.2(1) yes
O(1) Co(1) O(5) 90.6(1) yes
O(1) Co(1) O(6) 88.4(1) yes
O(3) Co(1) O(4) 88.7(1) yes
O(3) Co(1) O(5) 90.5(1) yes
O(3) Co(1) O(6) 90.6(1) yes
O(4) Co(1) O(5) 91.5(1) yes
O(4) Co(1) O(6) 179.2(1) yes
O(5) Co(1) O(6) 89.1(1) yes
N(1) O(1) Co(1) 124.2(2) yes
C(9) O(3) Co(1) 125.0(3) yes
C(11) O(4) Co(1) 125.7(3) yes
C(14) O(5) Co(1) 125.2(3) yes
C(16) O(6) Co(1) 125.8(3) yes
C(1) N(1) C(2) 111.7(3) yes
C(1) N(1) O(1) 126.5(4) yes
C(2) N(1) O(1) 120.8(3) yes
C(1) N(2) C(3) 111.3(3) yes
C(1) N(2) O(2) 126.2(4) yes
C(3) N(2) O(2) 122.0(3) yes
H(1) C(1) N(1) 124.9(5) no
H(1) C(1) N(2) 125.0(5) no
N(1) C(1) N(2) 110.2(4) yes
C(3) C(2) C(4) 115.3(4) yes
C(3) C(2) C(5) 113.6(4) yes
C(3) C(2) N(1) 100.1(3) yes
C(4) C(2) C(5) 111.1(4) yes
C(4) C(2) N(1) 109.7(3) yes
C(5) C(2) N(1) 106.1(4) yes
C(6) C(3) C(7) 111.1(4) yes
C(6) C(3) N(2) 104.8(3) yes
C(6) C(3) C(2) 113.9(4) yes
C(7) C(3) N(2) 109.7(4) yes
C(7) C(3) C(2) 115.8(3) yes
N(2) C(3) C(2) 100.3(3) yes
H(2) C(4) H(3) 109.5(6) no
H(2) C(4) H(4) 109.5(7) no
H(2) C(4) C(2) 109.6(5) no
H(3) C(4) H(4) 109.5(6) no
H(3) C(4) C(2) 109.5(6) no
H(4) C(4) C(2) 109.3(5) no
H(5) C(5) H(6) 109.5(6) no
H(5) C(5) H(7) 109.5(6) no
H(5) C(5) C(2) 109.5(6) no
H(6) C(5) H(7) 109.5(7) no
H(6) C(5) C(2) 110.0(5) no
H(7) C(5) C(2) 108.9(5) no
H(8) C(6) H(9) 109.5(6) no
H(8) C(6) H(10) 109.5(7) no
H(8) C(6) C(3) 109.9(6) no
H(9) C(6) H(10) 109.5(7) no
H(9) C(6) C(3) 109.5(5) no
H(10) C(6) C(3) 109.1(5) no
H(11) C(7) H(12) 109.5(7) no
H(11) C(7) H(13) 109.5(6) no
H(11) C(7) C(3) 109.5(5) no
H(12) C(7) H(13) 109.5(6) no
H(12) C(7) C(3) 109.6(5) no
H(13) C(7) C(3) 109.3(5) no
C(9) C(8) F(1) 112.2(4) yes
C(9) C(8) F(2) 111.3(4) yes
C(9) C(8) F(3) 111.2(4) yes
F(1) C(8) F(2) 107.6(4) yes
F(1) C(8) F(3) 107.8(4) yes
F(2) C(8) F(3) 106.5(4) yes
C(10) C(9) O(3) 128.8(4) yes
C(10) C(9) C(8) 114.6(4) yes
O(3) C(9) C(8) 116.5(4) yes
C(11) C(10) H(14) 118.9(5) no
C(11) C(10) C(9) 122.1(4) yes
H(14) C(10) C(9) 119.0(5) no
C(12) C(11) O(4) 112.6(3) yes
C(12) C(11) C(10) 118.5(4) yes
O(4) C(11) C(10) 128.7(4) yes
F(4) C(12) F(5) 106.2(4) yes
F(4) C(12) F(6) 107.4(3) yes
F(4) C(12) C(11) 113.5(4) yes
F(5) C(12) F(6) 106.7(4) yes
F(5) C(12) C(11) 109.7(4) yes
F(6) C(12) C(11) 113.0(4) yes
C(14) C(13) F(7) 110.4(4) yes
C(14) C(13) F(8) 113.1(4) yes
C(14) C(13) F(9) 110.6(5) yes
F(7) C(13) F(8) 107.8(5) yes
F(7) C(13) F(9) 107.4(4) yes
F(8) C(13) F(9) 107.2(4) yes
C(15) C(14) O(5) 128.8(5) yes
C(15) C(14) C(13) 117.1(4) yes
O(5) C(14) C(13) 114.0(4) yes
C(16) C(15) H(15) 119.1(5) no
C(16) C(15) C(14) 121.8(5) yes
H(15) C(15) C(14) 119.1(6) no
C(17) C(16) O(6) 114.1(4) yes
C(17) C(16) C(15) 116.8(4) yes
O(6) C(16) C(15) 129.0(4) yes
F(10) C(17) F(11) 107.9(4) yes
F(10) C(17) F(12) 108.8(4) yes
F(10) C(17) C(16) 112.2(5) yes
F(11) C(17) F(12) 105.4(4) yes
F(11) C(17) C(16) 109.7(4) yes
F(12) C(17) C(16) 112.5(4) yes

loop_
_geom_bond_atom_site_label_1
_geom_bond_atom_site_label_2
_geom_bond_distance
_geom_bond_publ_flag
Co(1) O(1) 2.084(3) yes
Co(1) O(3) 2.080(3) yes
Co(1) O(4) 2.046(3) yes
Co(1) O(5) 2.064(3) yes
Co(1) O(6) 2.039(3) yes
F(1) C(8) 1.329(5) yes
F(2) C(8) 1.350(6) yes
F(3) C(8) 1.351(6) yes
F(4) C(12) 1.350(5) yes
F(5) C(12) 1.360(6) yes
F(6) C(12) 1.321(5) yes
F(7) C(13) 1.329(6) yes
F(8) C(13) 1.326(7) yes
F(9) C(13) 1.328(6) yes
F(10) C(17) 1.291(7) yes
F(11) C(17) 1.377(6) yes
F(12) C(17) 1.332(6) yes
O(1) N(1) 1.292(4) yes
O(2) N(2) 1.292(4) yes
O(3) C(9) 1.242(5) yes
O(4) C(11) 1.275(5) yes
O(5) C(14) 1.251(6) yes
O(6) C(16) 1.254(6) yes
N(1) C(1) 1.335(6) yes
N(1) C(2) 1.509(5) yes
N(2) C(1) 1.332(5) yes
N(2) C(3) 1.516(6) yes
C(1) H(1) 0.950(6) no
C(2) C(3) 1.565(6) yes
C(2) C(4) 1.519(7) yes
C(2) C(5) 1.526(6) yes
C(3) C(6) 1.518(7) yes
C(3) C(7) 1.530(6) yes
C(4) H(2) 0.950(7) no
C(4) H(3) 0.950(7) no
C(4) H(4) 0.950(7) no
C(5) H(5) 0.950(7) no
C(5) H(6) 0.950(8) no
C(5) H(7) 0.950(7) no
C(6) H(8) 0.950(7) no
C(6) H(9) 0.950(7) no
C(6) H(10) 0.950(8) no
C(7) H(11) 0.950(6) no
C(7) H(12) 0.950(8) no
C(7) H(13) 0.950(7) no
C(8) C(9) 1.529(6) yes
C(9) C(10) 1.423(6) yes
C(10) C(11) 1.383(6) yes
C(10) H(14) 0.950(6) no
C(11) C(12) 1.528(6) yes
C(13) C(14) 1.543(7) yes
C(14) C(15) 1.407(7) yes
C(15) C(16) 1.398(7) yes
C(15) H(15) 0.950(7) no
C(16) C(17) 1.547(7) yes

loop_
_geom_contact_atom_site_label_1
_geom_contact_atom_site_label_2
_geom_contact_distance
_geom_contact_publ_flag
_geom_contact_site_symmetry_2
Co(1) O(1) 2.084(3) yes 55501
Co(1) O(3) 2.080(3) yes 55501
Co(1) O(4) 2.046(3) yes 55501
Co(1) O(5) 2.064(3) yes 55501
Co(1) O(6) 2.039(3) yes 55501
Co(1) N(1) 3.007(3) yes 55501
Co(1) C(1) 3.555(4) yes 55501
Co(1) C(9) 2.973(4) yes 55501
Co(1) C(10) 3.387(4) yes 55501
Co(1) C(11) 2.977(4) yes 55501
Co(1) C(14) 2.967(5) yes 55501
Co(1) C(15) 3.376(5) yes 55501
Co(1) C(16) 2.953(5) yes 55501
Co(1) H(1) 3.413(4) no 55501
F(1) F(2) 2.161(4) yes 55501
F(1) F(3) 2.165(4) yes 55501
F(1) O(3) 2.589(4) yes 55501
F(1) C(9) 2.376(5) yes 55501
F(1) H(5) 3.442(5) no 65504
F(2) F(1) 2.161(4) yes 55501
F(2) F(3) 2.165(5) yes 55501
F(2) O(3) 3.296(4) yes 55501
F(2) C(5) 3.198(5) yes 65504
F(2) C(9) 2.379(5) yes 55501
F(2) C(10) 2.920(5) yes 55501
F(2) H(5) 2.782(6) no 65504
F(2) H(6) 3.388(5) no 65504
F(2) H(7) 2.931(5) no 65504
F(2) H(14) 2.728(6) no 55501
F(3) F(1) 2.165(4) yes 55501
F(3) F(2) 2.165(5) yes 55501
F(3) F(8) 3.339(4) yes 65501
F(3) O(3) 3.297(4) yes 55501
F(3) C(9) 2.379(5) yes 55501
F(3) C(10) 2.882(5) yes 55501
F(3) H(14) 2.706(6) no 55501
F(3) H(15) 3.220(6) no 65501
F(4) F(5) 2.167(4) yes 55501
F(4) F(6) 2.153(3) yes 55501
F(4) O(4) 3.492(4) yes 55501
F(4) C(10) 2.775(5) yes 55501
F(4) C(11) 2.408(5) yes 55501
F(4) H(7) 3.346(5) no 55502
F(4) H(10) 2.980(6) no 65501
F(4) H(14) 2.423(5) no 55501
F(5) F(4) 2.167(4) yes 55501
F(5) F(6) 2.151(4) yes 55501
F(5) F(10) 3.567(5) yes 55502
F(5) F(11) 2.918(4) yes 55502
F(5) O(4) 2.951(4) yes 55501
F(5) C(4) 3.588(6) yes 65501
F(5) C(7) 3.441(6) yes 65501
F(5) C(10) 3.212(6) yes 55501
F(5) C(11) 2.363(6) yes 55501
F(5) H(2) 2.717(6) no 65501
F(5) H(10) 3.171(6) no 65501
F(5) H(13) 2.529(6) no 65501
F(5) H(14) 3.316(6) no 55501
F(6) F(4) 2.153(3) yes 55501
F(6) F(5) 2.151(4) yes 55501
F(6) O(1) 3.160(4) yes 55502
F(6) O(4) 2.648(4) yes 55501
F(6) C(1) 3.451(5) yes 55501
F(6) C(10) 3.571(5) yes 55501
F(6) C(11) 2.378(5) yes 55501
F(6) H(1) 2.776(5) no 55501
F(6) H(7) 2.997(5) no 55502
F(7) F(8) 2.146(5) yes 55501
F(7) F(9) 2.141(4) yes 55501
F(7) O(5) 2.847(5) yes 55501
F(7) C(14) 2.362(6) yes 55501
F(7) C(15) 3.345(6) yes 55501
F(7) H(4) 2.711(6) no 55501
F(7) H(8) 3.034(6) no 55501
F(7) H(10) 3.511(6) no 55501
F(7) H(15) 3.460(6) no 55501
F(8) F(3) 3.339(4) yes 45501
F(8) F(7) 2.146(5) yes 55501
F(8) F(9) 2.136(5) yes 55501
F(8) O(5) 3.488(5) yes 55501
F(8) C(5) 3.559(7) yes 55504
F(8) C(14) 2.397(6) yes 55501
F(8) C(15) 2.717(6) yes 55501
F(8) H(6) 3.136(6) no 55504
F(8) H(7) 3.086(7) no 55504
F(8) H(15) 2.347(6) no 55501
F(9) F(7) 2.141(4) yes 55501
F(9) F(8) 2.136(5) yes 55501
F(9) O(5) 2.723(5) yes 55501
F(9) C(14) 2.363(6) yes 55501
F(9) C(15) 3.493(6) yes 55501
F(10) F(11) 2.157(6) yes 55501
F(10) F(12) 2.133(5) yes 55501
F(10) O(6) 2.568(4) yes 55501
F(10) C(16) 2.361(6) yes 55501
F(11) F(10) 2.157(6) yes 55501
F(11) F(12) 2.155(4) yes 55501
F(11) O(6) 3.175(5) yes 55501
F(11) C(15) 3.040(6) yes 55501
F(11) C(16) 2.393(5) yes 55501
F(11) H(15) 2.969(6) no 55501
F(12) F(10) 2.133(5) yes 55501
F(12) F(11) 2.155(4) yes 55501
F(12) O(6) 3.398(4) yes 55501
F(12) C(15) 2.847(5) yes 55501
F(12) C(16) 2.398(5) yes 55501
F(12) H(15) 2.578(5) no 55501
O(1) Co(1) 2.084(3) yes 55501
O(1) O(4) 2.976(4) yes 55501
O(1) O(5) 2.948(4) yes 55501
O(1) O(6) 2.874(4) yes 55501
O(1) N(2) 3.436(4) yes 55501
O(1) C(1) 2.346(5) yes 55501
O(1) C(2) 2.438(5) yes 55501
O(1) C(3) 3.597(5) yes 55501
O(1) C(4) 2.885(6) yes 55501
O(1) C(5) 3.023(5) yes 55501
O(1) H(1) 2.660(5) no 55501
O(1) H(3) 2.624(6) no 55501
O(1) H(4) 3.066(6) no 55501
O(1) H(6) 3.297(5) no 55501
O(1) H(7) 2.751(5) no 55501
O(2) Co(1) 2.083(3) yes 55502
O(2) F(10) 2.928(4) yes 56501
O(2) O(1) 2.905(4) yes 55502
O(2) O(3) 2.956(4) yes 55502
O(2) O(4) 2.873(4) yes 55502
O(2) O(6) 2.947(5) yes 55502
O(2) N(1) 3.435(4) yes 55501
O(2) C(1) 2.341(5) yes 55501
O(2) C(3) 2.459(5) yes 55501
O(2) C(6) 3.039(6) yes 55501
O(2) C(7) 2.897(6) yes 55501
O(2) H(1) 2.653(5) no 55501
O(2) H(8) 3.318(6) no 55501
O(2) H(9) 2.769(7) no 55501
O(2) H(11) 2.640(6) no 55501
O(2) H(12) 3.065(5) no 55501
O(3) Co(1) 2.080(3) yes 55501
O(3) F(1) 2.589(4) yes 55501
O(3) F(2) 3.296(4) yes 55501
O(3) F(3) 3.297(4) yes 55501
O(3) O(4) 2.886(4) yes 55501
O(3) O(5) 2.945(5) yes 55501
O(3) O(6) 2.929(4) yes 55501
O(3) C(8) 2.362(5) yes 55501
O(3) C(10) 2.405(5) yes 55501
O(3) C(11) 2.943(5) yes 55501
O(3) C(14) 3.580(6) yes 55501
O(3) C(16) 3.584(5) yes 55501
O(3) H(14) 3.213(5) no 55501
O(4) Co(1) 2.046(3) yes 55501
O(4) F(4) 3.492(4) yes 55501
O(4) F(5) 2.951(4) yes 55501
O(4) F(6) 2.648(4) yes 55501
O(4) F(10) 3.238(5) yes 55502
O(4) O(1) 2.976(4) yes 55501
O(4) O(3) 2.886(4) yes 55501
O(4) O(5) 2.945(5) yes 55501
O(4) N(1) 3.177(4) yes 55501
O(4) C(1) 2.875(5) yes 55501
O(4) C(9) 2.945(5) yes 55501
O(4) C(10) 2.397(5) yes 55501
O(4) C(12) 2.336(5) yes 55501
O(4) H(1) 2.303(5) no 55501
O(4) H(14) 3.210(5) no 55501
O(5) Co(1) 2.064(3) yes 55501
O(5) F(7) 2.847(5) yes 55501
O(5) F(8) 3.488(5) yes 55501
O(5) F(9) 2.723(5) yes 55501
O(5) O(1) 2.948(4) yes 55501
O(5) O(3) 2.945(5) yes 55501
O(5) O(4) 2.945(5) yes 55501
O(5) O(6) 2.877(4) yes 55501
O(5) N(1) 3.316(4) yes 55501
O(5) C(9) 3.548(5) yes 55501
O(5) C(11) 3.592(6) yes 55501
O(5) C(13) 2.349(7) yes 55501
O(5) C(15) 2.398(6) yes 55501
O(5) C(16) 2.935(5) yes 55501
O(5) H(4) 3.148(5) no 55501
O(5) H(8) 3.507(6) no 55501
O(5) H(15) 3.209(6) no 55501
O(6) Co(1) 2.039(3) yes 55501
O(6) F(10) 2.568(4) yes 55501
O(6) F(11) 3.175(5) yes 55501
O(6) F(12) 3.398(4) yes 55501
O(6) O(1) 2.874(4) yes 55501
O(6) O(3) 2.929(4) yes 55501
O(6) O(5) 2.877(4) yes 55501
O(6) C(14) 2.937(6) yes 55501
O(6) C(15) 2.395(6) yes 55501
O(6) C(17) 2.356(6) yes 55501
O(6) H(15) 3.205(6) no 55501
N(1) Co(1) 3.007(3) yes 55501
N(1) O(2) 3.435(4) yes 55501
N(1) O(4) 3.177(4) yes 55501
N(1) O(5) 3.316(4) yes 55501
N(1) N(2) 2.187(5) yes 55501
N(1) C(3) 2.356(6) yes 55501
N(1) C(4) 2.476(6) yes 55501
N(1) C(5) 2.425(5) yes 55501
N(1) C(6) 3.154(6) yes 55501
N(1) H(1) 2.034(6) no 55501
N(1) H(2) 3.297(6) no 55501
N(1) H(3) 2.655(6) no 55501
N(1) H(4) 2.651(7) no 55501
N(1) H(5) 3.258(5) no 55501
N(1) H(6) 2.594(6) no 55501
N(1) H(7) 2.588(6) no 55501
N(1) H(8) 2.878(6) no 55501
N(2) Co(1) 3.004(4) yes 55502
N(2) O(1) 3.436(4) yes 55501
N(2) O(3) 3.295(5) yes 55502
N(2) O(6) 3.149(5) yes 55502
N(2) N(1) 2.187(5) yes 55501
N(2) C(2) 2.366(5) yes 55501
N(2) C(5) 3.177(6) yes 55501
N(2) C(6) 2.403(7) yes 55501
N(2) C(7) 2.491(6) yes 55501
N(2) H(1) 2.032(6) no 55501
N(2) H(6) 2.908(6) no 55501
N(2) H(8) 2.571(7) no 55501
N(2) H(9) 2.564(7) no 55501
N(2) H(10) 3.239(7) no 55501
N(2) H(11) 2.667(6) no 55501
N(2) H(12) 2.674(5) no 55501
N(2) H(13) 3.309(6) no 55501
C(1) Co(1) 3.555(4) yes 55501
C(1) Co(1) 3.566(4) yes 55502
C(1) F(6) 3.451(5) yes 55501
C(1) F(10) 3.327(7) yes 55502
C(1) O(1) 2.346(5) yes 55501
C(1) O(2) 2.341(5) yes 55501
C(1) O(4) 2.875(5) yes 55501
C(1) O(6) 2.866(6) yes 55502
C(1) C(2) 2.356(6) yes 55501
C(1) C(3) 2.353(6) yes 55501
C(1) C(4) 3.571(7) yes 55501
C(1) C(5) 3.162(6) yes 55501
C(1) C(6) 3.135(7) yes 55501
C(1) C(7) 3.582(6) yes 55501
C(1) H(6) 2.956(6) no 55501
C(1) H(7) 3.539(6) no 55501
C(1) H(8) 2.923(7) no 55501
C(1) H(9) 3.510(7) no 55501
C(2) O(1) 2.438(5) yes 55501
C(2) N(2) 2.366(5) yes 55501
C(2) C(1) 2.356(6) yes 55501
C(2) C(3) 1.565(6) yes 55501
C(2) C(6) 2.584(7) yes 55501
C(2) C(7) 2.622(6) yes 55501
C(2) H(1) 3.266(6) no 55501
C(2) H(2) 2.044(7) no 55501
C(2) H(3) 2.044(7) no 55501
C(2) H(4) 2.040(7) no 55501
C(2) H(5) 2.049(6) no 55501
C(2) H(6) 2.054(7) no 55501
C(2) H(7) 2.042(6) no 55501
C(2) H(8) 2.697(6) no 55501
C(2) H(9) 3.385(6) no 55501
C(2) H(10) 2.847(7) no 55501
C(2) H(11) 3.418(6) no 55501
C(2) H(12) 2.764(6) no 55501
C(2) H(13) 2.866(6) no 55501
C(3) O(1) 3.597(5) yes 55501
C(3) O(2) 2.459(5) yes 55501
C(3) N(1) 2.356(6) yes 55501
C(3) C(1) 2.353(6) yes 55501
C(3) C(2) 1.565(6) yes 55501
C(3) C(4) 2.606(6) yes 55501
C(3) C(5) 2.586(6) yes 55501
C(3) H(1) 3.265(6) no 55501
C(3) H(2) 2.853(7) no 55501
C(3) H(3) 3.405(6) no 55501
C(3) H(4) 2.740(7) no 55501
C(3) H(5) 2.849(6) no 55501
C(3) H(6) 2.705(7) no 55501
C(3) H(7) 3.384(6) no 55501
C(3) H(8) 2.046(6) no 55501
C(3) H(9) 2.041(7) no 55501
C(3) H(10) 2.037(7) no 55501
C(3) H(11) 2.053(6) no 55501
C(3) H(12) 2.055(6) no 55501
C(3) H(13) 2.051(6) no 55501
C(4) F(5) 3.588(6) yes 45501
C(4) O(1) 2.885(6) yes 55501
C(4) N(1) 2.476(6) yes 55501
C(4) C(1) 3.571(7) yes 55501
C(4) C(3) 2.606(6) yes 55501
C(4) C(5) 2.511(7) yes 55501
C(4) C(6) 2.918(7) yes 55501
C(4) C(7) 3.577(7) yes 55501
C(4) H(5) 2.701(7) no 55501
C(4) H(6) 3.329(8) no 55501
C(4) H(7) 2.676(7) no 55501
C(4) H(8) 2.865(7) no 55501
C(4) H(10) 2.767(7) no 55501
C(4) H(13) 3.449(6) no 55501
C(5) F(2) 3.198(5) yes 45404
C(5) F(8) 3.559(7) yes 55404
C(5) O(1) 3.023(5) yes 55501
C(5) N(1) 2.425(5) yes 55501
C(5) N(2) 3.177(6) yes 55501
C(5) C(1) 3.162(6) yes 55501
C(5) C(3) 2.586(6) yes 55501
C(5) C(4) 2.511(7) yes 55501
C(5) C(7) 2.925(7) yes 55501
C(5) H(2) 2.715(8) no 55501
C(5) H(3) 2.671(7) no 55501
C(5) H(4) 3.325(7) no 55501
C(5) H(12) 2.577(7) no 55501
C(5) H(13) 3.124(7) no 55501
C(6) O(2) 3.039(6) yes 55501
C(6) N(1) 3.154(6) yes 55501
C(6) N(2) 2.403(7) yes 55501
C(6) C(1) 3.135(7) yes 55501
C(6) C(2) 2.584(7) yes 55501
C(6) C(4) 2.918(7) yes 55501
C(6) C(7) 2.513(7) yes 55501
C(6) H(2) 3.123(7) no 55501
C(6) H(4) 2.560(7) no 55501
C(6) H(11) 2.666(7) no 55501
C(6) H(12) 3.328(7) no 55501
C(6) H(13) 2.723(6) no 55501
C(7) F(5) 3.441(6) yes 45501
C(7) O(2) 2.897(6) yes 55501
C(7) N(2) 2.491(6) yes 55501
C(7) C(1) 3.582(6) yes 55501
C(7) C(2) 2.622(6) yes 55501
C(7) C(4) 3.577(7) yes 55501
C(7) C(5) 2.925(7) yes 55501
C(7) C(6) 2.513(7) yes 55501
C(7) H(2) 3.450(7) no 55501
C(7) H(2) 3.422(6) no 45502
C(7) H(3) 3.300(6) no 45502
C(7) H(5) 2.772(7) no 55501
C(7) H(6) 2.877(7) no 55501
C(7) H(8) 3.333(7) no 55501
C(7) H(9) 2.682(7) no 55501
C(7) H(10) 2.696(7) no 55501
C(8) O(3) 2.362(5) yes 55501
C(8) C(10) 2.485(7) yes 55501
C(8) H(14) 2.584(7) no 55501
C(9) Co(1) 2.973(4) yes 55501
C(9) F(1) 2.376(5) yes 55501
C(9) F(2) 2.379(5) yes 55501
C(9) F(3) 2.379(5) yes 55501
C(9) O(4) 2.945(5) yes 55501
C(9) O(5) 3.548(5) yes 55501
C(9) C(11) 2.455(6) yes 55501
C(9) H(14) 2.059(6) no 55501
C(10) Co(1) 3.387(4) yes 55501
C(10) F(2) 2.920(5) yes 55501
C(10) F(3) 2.882(5) yes 55501
C(10) F(4) 2.775(5) yes 55501
C(10) F(5) 3.212(6) yes 55501
C(10) F(6) 3.571(5) yes 55501
C(10) O(3) 2.405(5) yes 55501
C(10) O(4) 2.397(5) yes 55501
C(10) C(8) 2.485(7) yes 55501
C(10) C(12) 2.503(6) yes 55501
C(11) Co(1) 2.977(4) yes 55501
C(11) F(4) 2.408(5) yes 55501
C(11) F(5) 2.363(6) yes 55501
C(11) F(6) 2.378(5) yes 55501
C(11) O(3) 2.943(5) yes 55501
C(11) O(5) 3.592(6) yes 55501
C(11) C(9) 2.455(6) yes 55501
C(11) H(1) 3.283(6) no 55501
C(11) H(14) 2.021(6) no 55501
C(12) O(4) 2.336(5) yes 55501
C(12) C(10) 2.503(6) yes 55501
C(12) H(1) 3.393(6) no 55501
C(12) H(2) 3.565(7) no 65501
C(12) H(7) 3.574(6) no 55502
C(12) H(14) 2.627(6) no 55501
C(13) O(5) 2.349(7) yes 55501
C(13) C(14) 1.543(7) yes 55501
C(13) C(15) 2.518(7) yes 55501
C(13) H(4) 3.473(7) no 55501
C(13) H(15) 2.629(7) no 55501
C(14) Co(1) 2.967(5) yes 55501
C(14) F(7) 2.362(6) yes 55501
C(14) F(8) 2.397(6) yes 55501
C(14) F(9) 2.363(6) yes 55501
C(14) O(3) 3.580(6) yes 55501
C(14) O(6) 2.937(6) yes 55501
C(14) C(13) 1.543(7) yes 55501
C(14) C(16) 2.450(7) yes 55501
C(14) H(4) 3.166(6) no 55501
C(14) H(15) 2.045(7) no 55501
C(15) Co(1) 3.376(5) yes 55501
C(15) F(7) 3.345(6) yes 55501
C(15) F(8) 2.717(6) yes 55501
C(15) F(9) 3.493(6) yes 55501
C(15) F(11) 3.040(6) yes 55501
C(15) F(12) 2.847(5) yes 55501
C(15) O(5) 2.398(6) yes 55501
C(15) O(6) 2.395(6) yes 55501
C(15) C(13) 2.518(7) yes 55501
C(15) C(17) 2.509(7) yes 55501
C(16) Co(1) 2.953(5) yes 55501
C(16) F(10) 2.361(6) yes 55501
C(16) F(11) 2.393(5) yes 55501
C(16) F(12) 2.398(5) yes 55501
C(16) O(3) 3.584(5) yes 55501
C(16) O(5) 2.935(5) yes 55501
C(16) C(14) 2.450(7) yes 55501
C(16) C(17) 1.547(7) yes 55501
C(16) H(15) 2.037(7) no 55501
C(17) O(6) 2.356(6) yes 55501
C(17) C(15) 2.509(7) yes 55501
C(17) C(16) 1.547(7) yes 55501
C(17) H(15) 2.617(7) no 55501
H(1) Co(1) 3.413(4) no 55501
H(1) Co(1) 3.457(4) no 55502
H(1) F(6) 2.776(5) no 55501
H(1) F(10) 2.634(6) no 55502
H(1) O(1) 2.660(5) no 55501
H(1) O(2) 2.653(5) no 55501
H(1) O(4) 2.303(5) no 55501
H(1) O(6) 2.352(6) no 55502
H(1) N(1) 2.034(6) no 55501
H(1) N(2) 2.032(6) no 55501
H(1) C(2) 3.266(6) no 55501
H(1) C(3) 3.265(6) no 55501
H(1) C(11) 3.283(6) no 55501
H(1) C(12) 3.393(6) no 55501
H(1) C(16) 3.306(7) no 55502
H(1) C(17) 3.433(8) no 55502
H(2) F(5) 2.717(6) no 45501
H(2) N(1) 3.297(6) no 55501
H(2) C(2) 2.044(7) no 55501
H(2) C(3) 2.853(7) no 55501
H(2) C(5) 2.715(8) no 55501
H(2) C(6) 3.123(7) no 55501
H(2) C(7) 3.450(7) no 55501
H(2) C(12) 3.565(7) no 45501
H(3) O(1) 2.624(6) no 55501
H(3) N(1) 2.655(6) no 55501
H(3) C(2) 2.044(7) no 55501
H(3) C(3) 3.405(6) no 55501
H(3) C(5) 2.671(7) no 55501
H(4) F(7) 2.711(6) no 55501
H(4) O(1) 3.066(6) no 55501
H(4) O(5) 3.148(5) no 55501
H(4) N(1) 2.651(7) no 55501
H(4) C(2) 2.040(7) no 55501
H(4) C(3) 2.740(7) no 55501
H(4) C(5) 3.325(7) no 55501
H(4) C(6) 2.560(7) no 55501
H(4) C(13) 3.473(7) no 55501
H(4) C(14) 3.166(6) no 55501
H(5) F(1) 3.442(5) no 45404
H(5) F(2) 2.782(6) no 45404
H(5) F(11) 2.677(6) no 45502
H(5) N(1) 3.258(5) no 55501
H(5) C(2) 2.049(6) no 55501
H(5) C(3) 2.849(6) no 55501
H(5) C(4) 2.701(7) no 55501
H(5) C(7) 2.772(7) no 55501
H(6) F(1) 3.216(6) no 55502
H(6) F(2) 3.388(5) no 45404
H(6) F(8) 3.136(6) no 55404
H(6) O(1) 3.297(5) no 55501
H(6) O(3) 3.331(6) no 55502
H(6) N(1) 2.594(6) no 55501
H(6) N(2) 2.908(6) no 55501
H(6) C(1) 2.956(6) no 55501
H(6) C(2) 2.054(7) no 55501
H(6) C(3) 2.705(7) no 55501
H(6) C(4) 3.329(8) no 55501
H(6) C(7) 2.877(7) no 55501
H(7) F(2) 2.931(5) no 45404
H(7) F(8) 3.086(7) no 55404
H(7) O(1) 2.751(5) no 55501
H(7) N(1) 2.588(6) no 55501
H(7) C(1) 3.539(6) no 55501
H(7) C(2) 2.042(6) no 55501
H(7) C(3) 3.384(6) no 55501
H(7) C(4) 2.676(7) no 55501
H(8) F(7) 3.034(6) no 55501
H(8) O(2) 3.318(6) no 55501
H(8) O(5) 3.507(6) no 55501
H(8) N(1) 2.878(6) no 55501
H(8) N(2) 2.571(7) no 55501
H(8) C(1) 2.923(7) no 55501
H(8) C(2) 2.697(6) no 55501
H(8) C(3) 2.046(6) no 55501
H(8) C(4) 2.865(7) no 55501
H(8) C(7) 3.333(7) no 55501
H(9) F(10) 3.064(6) no 56501
H(9) F(11) 3.528(6) no 56501
H(9) F(12) 3.152(5) no 56501
H(9) O(2) 2.769(7) no 55501
H(9) N(2) 2.564(7) no 55501
H(9) C(1) 3.510(7) no 55501
H(9) C(2) 3.385(6) no 55501
H(9) C(3) 2.041(7) no 55501
H(9) C(7) 2.682(7) no 55501
H(9) C(17) 3.475(7) no 56501
H(10) F(4) 2.980(6) no 45501
H(10) F(5) 3.171(6) no 45501
H(10) F(7) 3.511(6) no 55501
H(10) N(2) 3.239(7) no 55501
H(10) C(2) 2.847(7) no 55501
H(10) C(3) 2.037(7) no 55501
H(10) C(4) 2.767(7) no 55501
H(10) C(7) 2.696(7) no 55501
H(11) O(2) 2.640(6) no 55501
H(11) O(3) 3.593(7) no 55502
H(11) N(2) 2.667(6) no 55501
H(11) C(2) 3.418(6) no 55501
H(11) C(3) 2.053(6) no 55501
H(11) C(4) 3.393(6) no 45502
H(11) C(6) 2.666(7) no 55501
H(11) C(9) 3.583(7) no 55502
H(12) F(1) 3.541(6) no 55502
H(12) F(3) 3.060(6) no 55502
H(12) O(2) 3.065(5) no 55501
H(12) O(3) 2.964(6) no 55502
H(12) N(2) 2.674(5) no 55501
H(12) C(2) 2.764(6) no 55501
H(12) C(3) 2.055(6) no 55501
H(12) C(5) 2.577(7) no 55501
H(12) C(6) 3.328(7) no 55501
H(12) C(8) 3.358(8) no 55502
H(12) C(9) 3.006(7) no 55502
H(12) C(10) 3.597(7) no 55502
H(13) F(5) 2.529(6) no 45501
H(13) F(11) 3.247(5) no 45502
H(13) N(2) 3.309(6) no 55501
H(13) C(2) 2.866(6) no 55501
H(13) C(3) 2.051(6) no 55501
H(13) C(4) 3.449(6) no 55501
H(13) C(4) 3.511(6) no 45502
H(13) C(5) 3.124(7) no 55501
H(13) C(6) 2.723(6) no 55501
H(14) F(2) 2.728(6) no 55501
H(14) F(3) 2.706(6) no 55501
H(14) F(4) 2.423(5) no 55501
H(14) F(5) 3.316(6) no 55501
H(14) O(3) 3.213(5) no 55501
H(14) O(4) 3.210(5) no 55501
H(14) C(8) 2.584(7) no 55501
H(14) C(9) 2.059(6) no 55501
H(14) C(11) 2.021(6) no 55501
H(14) C(12) 2.627(6) no 55501
H(15) F(3) 3.220(6) no 45501
H(15) F(7) 3.460(6) no 55501
H(15) F(8) 2.347(6) no 55501
H(15) F(11) 2.969(6) no 55501
H(15) F(12) 2.578(5) no 55501
H(15) O(5) 3.209(6) no 55501
H(15) O(6) 3.205(6) no 55501
H(15) C(13) 2.629(7) no 55501
H(15) C(14) 2.045(7) no 55501
H(15) C(16) 2.037(7) no 55501
H(15) C(17) 2.617(7) no 55501

loop_
_geom_torsion_atom_site_label_1
_geom_torsion_atom_site_label_2
_geom_torsion_atom_site_label_3
_geom_torsion_atom_site_label_4
_geom_torsion
_geom_torsion_publ_flag
O(4) Co(1) O(1) N(1) -35.0(3) yes
O(5) Co(1) O(1) N(1) 56.6(3) yes
O(6) Co(1) O(1) N(1) 145.6(3) yes
O(4) Co(1) O(3) C(9) 10.0(4) yes
O(5) Co(1) O(3) C(9) -81.5(4) yes
O(6) Co(1) O(3) C(9) -170.6(4) yes
O(1) Co(1) O(4) C(11) 173.6(4) yes
O(3) Co(1) O(4) C(11) -7.6(4) yes
O(5) Co(1) O(4) C(11) 82.9(4) yes
O(1) Co(1) O(5) C(14) 94.7(3) yes
O(3) Co(1) O(5) C(14) -84.3(3) yes
O(4) Co(1) O(5) C(14) -173.1(3) yes
O(6) Co(1) O(5) C(14) 6.3(3) yes
O(1) Co(1) O(6) C(16) -95.6(3) yes
O(3) Co(1) O(6) C(16) 85.5(3) yes
O(5) Co(1) O(6) C(16) -5.0(3) yes
Co(1) O(1) N(1) C(1) 55.4(6) yes
Co(1) O(1) N(1) C(2) -136.9(3) yes
Co(1) O(3) C(9) C(8) 174.5(3) yes
Co(1) O(3) C(9) C(10) -8.0(7) yes
Co(1) O(4) C(11) C(10) 2.8(7) yes
Co(1) O(4) C(11) C(12) 177.4(3) yes
Co(1) O(5) C(14) C(13) 177.0(3) yes
Co(1) O(5) C(14) C(15) -6.0(6) yes
Co(1) O(6) C(16) C(15) 3.1(6) yes
Co(1) O(6) C(16) C(17) 179.1(3) yes
O(1) N(1) C(1) N(2) 177.7(4) yes
C(2) N(1) C(1) N(2) 9.0(5) yes
O(1) N(1) C(2) C(3) 169.1(4) yes
O(1) N(1) C(2) C(4) 47.4(5) yes
O(1) N(1) C(2) C(5) -72.6(5) yes
C(1) N(1) C(2) C(3) -21.5(4) yes
C(1) N(1) C(2) C(4) -143.2(4) yes
C(1) N(1) C(2) C(5) 96.7(4) yes
O(2) N(2) C(1) N(1) -179.4(4) yes
C(3) N(2) C(1) N(1) 8.8(5) yes
O(2) N(2) C(3) C(2) 166.4(3) yes
O(2) N(2) C(3) C(6) -75.3(4) yes
O(2) N(2) C(3) C(7) 44.1(5) yes
C(1) N(2) C(3) C(2) -21.4(4) yes
C(1) N(2) C(3) C(6) 96.9(4) yes
C(1) N(2) C(3) C(7) -143.7(4) yes
N(1) C(2) C(3) N(2) 23.6(4) yes
N(1) C(2) C(3) C(6) -87.8(4) yes
N(1) C(2) C(3) C(7) 141.6(4) yes
C(4) C(2) C(3) N(2) 141.2(3) yes
C(4) C(2) C(3) C(6) 29.8(5) yes
C(4) C(2) C(3) C(7) -100.9(5) yes
C(5) C(2) C(3) N(2) -89.0(4) yes
C(5) C(2) C(3) C(6) 159.6(4) yes
C(5) C(2) C(3) C(7) 29.0(6) yes
F(1) C(8) C(9) O(3) -0.1(7) yes
F(1) C(8) C(9) C(10) -177.9(5) yes
F(2) C(8) C(9) O(3) -120.7(5) yes
F(2) C(8) C(9) C(10) 61.5(6) yes
F(3) C(8) C(9) O(3) 120.7(5) yes
F(3) C(8) C(9) C(10) -57.1(6) yes
O(3) C(9) C(10) C(11) -0.4(9) yes
C(8) C(9) C(10) C(11) 177.1(5) yes
C(9) C(10) C(11) O(4) 3.5(9) yes
C(9) C(10) C(11) C(12) -170.8(5) yes
O(4) C(11) C(12) F(4) 160.0(4) yes
O(4) C(11) C(12) F(5) -81.5(5) yes
O(4) C(11) C(12) F(6) 37.4(6) yes
C(10) C(11) C(12) F(4) -24.8(6) yes
C(10) C(11) C(12) F(5) 93.7(5) yes
C(10) C(11) C(12) F(6) -147.4(4) yes
F(7) C(13) C(14) O(5) 67.7(6) yes
F(7) C(13) C(14) C(15) -109.8(5) yes
F(8) C(13) C(14) O(5) -171.4(4) yes
F(8) C(13) C(14) C(15) 11.2(6) yes
F(9) C(13) C(14) O(5) -51.1(5) yes
F(9) C(13) C(14) C(15) 131.5(5) yes
O(5) C(14) C(15) C(16) 1.7(7) yes
C(13) C(14) C(15) C(16) 178.7(4) yes
C(14) C(15) C(16) O(6) -0.1(7) yes
C(14) C(15) C(16) C(17) -176.0(4) yes
O(6) C(16) C(17) F(10) 15.8(6) yes
O(6) C(16) C(17) F(11) -104.1(5) yes
O(6) C(16) C(17) F(12) 138.9(5) yes
C(15) C(16) C(17) F(10) -167.7(4) yes
C(15) C(16) C(17) F(11) 72.4(5) yes
C(15) C(16) C(17) F(12) -44.6(6) yes
